data_1010134
loop_
_publ_author_name
'Natta, G.'

_publ_section_title 'Struttura del tetrafluoruro de Silicio'
_journal_coden_ASTM GCITA9
_journal_name_full 'Gazzetta Chimica Italiana'
_journal_page_first 911
_journal_page_last 922
_journal_volume 60
_journal_year 1930
_chemical_formula_structural 'Si F4'
_chemical_formula_sum 'F4 Si'
_chemical_name_systematic 'Silicon fluoride'
_space_group_crystal_system cubic
_space_group_IT_number 217
_space_group_name_Hall 'I -4 2 3'
_space_group_name_H-M_alt 'I -4 3 m'
_cell_angle_alpha 90
_cell_angle_beta 90
_cell_angle_gamma 90
_cell_formula_units_Z 2
_cell_length_a 5.41(1)
_cell_length_b 5.41(1)
_cell_length_c 5.41(1)
_cell_volume 158.3
_cod_depositor_comments
;
 Changing the space group from "P 42 3 2" to "I -4 3 m" after consulting the
 original publication.

 Antanas Vaitkus,
 2018-07-16
;
_cod_original_sg_symbol_Hall 'P 42 3 2'
_cod_database_code 1010134

loop_
_space_group_symop_id
_space_group_symop_operation_xyz
1 x,y,z
2 y,-x,-z
3 -x,-y,z
4 -y,x,-z
5 x,-y,-z
6 -y,-x,z
7 -x,y,-z
8 y,x,z
9 z,x,y
10 x,-z,-y
11 -z,-x,y
12 -x,z,-y
13 z,-x,-y
14 -x,-z,y
15 -z,x,-y
16 x,z,y
17 y,z,x
18 y,-z,-x
19 -z,-y,x
20 -y,z,-x
21 z,y,x
22 -y,-z,x
23 -z,y,-x
24 z,-y,-x
25 x+1/2,y+1/2,z+1/2
26 y+1/2,-x+1/2,-z+1/2
27 -x+1/2,-y+1/2,z+1/2
28 -y+1/2,x+1/2,-z+1/2
29 x+1/2,-y+1/2,-z+1/2
30 -y+1/2,-x+1/2,z+1/2
31 -x+1/2,y+1/2,-z+1/2
32 y+1/2,x+1/2,z+1/2
33 z+1/2,x+1/2,y+1/2
34 x+1/2,-z+1/2,-y+1/2
35 -z+1/2,-x+1/2,y+1/2
36 -x+1/2,z+1/2,-y+1/2
37 z+1/2,-x+1/2,-y+1/2
38 -x+1/2,-z+1/2,y+1/2
39 -z+1/2,x+1/2,-y+1/2
40 x+1/2,z+1/2,y+1/2
41 y+1/2,z+1/2,x+1/2
42 y+1/2,-z+1/2,-x+1/2
43 -z+1/2,-y+1/2,x+1/2
44 -y+1/2,z+1/2,-x+1/2
45 z+1/2,y+1/2,x+1/2
46 -y+1/2,-z+1/2,x+1/2
47 -z+1/2,y+1/2,-x+1/2
48 z+1/2,-y+1/2,-x+1/2

loop_
_atom_site_label
_atom_site_type_symbol
_atom_site_symmetry_multiplicity
_atom_site_Wyckoff_symbol
_atom_site_fract_x
_atom_site_fract_y
_atom_site_fract_z
_atom_site_occupancy
_atom_site_calc_flag
Si1 Si4+ 2 a 0 0 0 1 d
F1 F1- 8 c 0.172(2) 0.172(2) 0.172(2) 1 d

loop_
_atom_type_symbol
_atom_type_oxidation_number
Si4+ 4
F1- -1

loop_
_cod_related_entry_id
_cod_related_entry_database
_cod_related_entry_code
1 AMCSD 0017064
